data_1546528
loop_
_publ_author_name
'Li, Xing-Shuo'
'Zhao, Liang-Liang'
'Wang, Xiao-Ke'
'Cao, Li&#x2212;Li'
'Shi, Xiao-Qian'
'Zhang, Rui'
'Qi, Jing'

_publ_section_title
;
 Enantioselective [3 + 2] Annulation of Enals with 2-Aminoacrylates
 Catalyzed by N-Heterocyclic Carbene
;
_journal_name_full 'Organic Letters'
_journal_paper_doi 10.1021/acs.orglett.7b01860
_journal_year 2017
_chemical_formula_moiety 'C21 H23 N O5 S'
_chemical_formula_sum 'C21 H23 N O5 S'
_chemical_formula_weight 401.46
_chemical_name_systematic
;
 ? 
;
_space_group_crystal_system orthorhombic
_space_group_IT_number 61
_space_group_name_Hall '-P 2ac 2ab'
_space_group_name_H-M_alt 'P b c a'
_symmetry_space_group_name_Hall '-P 2ac 2ab'
_symmetry_space_group_name_H-M 'P b c a'
_atom_sites_solution_hydrogens geom
_atom_sites_solution_primary direct
_atom_sites_solution_secondary difmap
_audit_creation_date 2016-07-18
_audit_creation_method
;
Olex2 1.2
(compiled 2016.02.19 svn.r3266 for OlexSys, GUI svn.r5155)
;
_cell_angle_alpha 90.00
_cell_angle_beta 90.00
_cell_angle_gamma 90.00
_cell_formula_units_Z 8
_cell_length_a 20.6097(11)
_cell_length_b 8.9853(4)
_cell_length_c 21.9169(8)
_cell_measurement_reflns_used 1317
_cell_measurement_temperature 298.84(10)
_cell_measurement_theta_max 23.2390
_cell_measurement_theta_min 3.5030
_cell_volume 4058.7(3)
_computing_cell_refinement
;
CrysAlisPro, Agilent Technologies,
Version 1.171.37.33 (release 27-03-2014 CrysAlis171 .NET)
(compiled Mar 27 2014,17:12:48)
;
_computing_data_collection
;
CrysAlisPro, Agilent Technologies,
Version 1.171.37.33 (release 27-03-2014 CrysAlis171 .NET)
(compiled Mar 27 2014,17:12:48)
;
_computing_data_reduction
;
CrysAlisPro, Agilent Technologies,
Version 1.171.37.33 (release 27-03-2014 CrysAlis171 .NET)
(compiled Mar 27 2014,17:12:48)
;
_computing_molecular_graphics 'Olex2 (Dolomanov et al., 2009)'
_computing_publication_material 'Olex2 (Dolomanov et al., 2009)'
_computing_structure_refinement 'ShelXL (Sheldrick, 2015)'
_computing_structure_solution 'ShelXS (Sheldrick, 2008)'
_diffrn_ambient_environment air
_diffrn_ambient_temperature 298.84(10)
_diffrn_detector 'CCD plate'
_diffrn_detector_area_resol_mean 16.0733
_diffrn_detector_type Eos
_diffrn_measured_fraction_theta_full 0.998
_diffrn_measured_fraction_theta_max 0.998
_diffrn_measurement_details
;
#__ type_ start__ end____ width___ exp.time_
  1 omega    4.00   51.25   1.0500    4.0000
omega____ theta____ kappa____ phi______ frames
    -       22.7867  -99.0000 -150.0000 45

#__ type_ start__ end____ width___ exp.time_
  2 omega  -53.00   54.10   1.0500    4.0000
omega____ theta____ kappa____ phi______ frames
    -       22.7867  -19.0000 -120.0000 102
;
_diffrn_measurement_device 'four-circle diffractometer'
_diffrn_measurement_device_type 'SuperNova, Dual, Cu at zero, Eos'
_diffrn_measurement_method '\w scans'
_diffrn_orient_matrix_UB_11 -0.0247435000
_diffrn_orient_matrix_UB_12 -0.0315640000
_diffrn_orient_matrix_UB_13 -0.0184004000
_diffrn_orient_matrix_UB_21 0.0069486000
_diffrn_orient_matrix_UB_22 -0.0713025000
_diffrn_orient_matrix_UB_23 0.0122673000
_diffrn_orient_matrix_UB_31 -0.0228892000
_diffrn_orient_matrix_UB_32 0.0124351000
_diffrn_orient_matrix_UB_33 0.0236167000
_diffrn_radiation_monochromator mirror
_diffrn_radiation_probe x-ray
_diffrn_radiation_type MoK\a
_diffrn_radiation_wavelength 0.71073
_diffrn_reflns_av_R_equivalents 0.0519
_diffrn_reflns_av_unetI/netI 0.0745
_diffrn_reflns_limit_h_max 12
_diffrn_reflns_limit_h_min -25
_diffrn_reflns_limit_k_max 11
_diffrn_reflns_limit_k_min -5
_diffrn_reflns_limit_l_max 27
_diffrn_reflns_limit_l_min -24
_diffrn_reflns_number 9768
_diffrn_reflns_theta_full 25.50
_diffrn_reflns_theta_max 26.02
_diffrn_reflns_theta_min 3.50
_diffrn_source 'SuperNova (Mo) X-ray Source'
_exptl_absorpt_coefficient_mu 0.191
_exptl_absorpt_correction_T_max 1.00000
_exptl_absorpt_correction_T_min 0.83285
_exptl_absorpt_correction_type multi-scan
_exptl_absorpt_process_details
;
CrysAlisPro, Agilent Technologies,
Version 1.171.37.33 (release 27-03-2014 CrysAlis171 .NET)
(compiled Mar 27 2014,17:12:48)
Empirical absorption correction using spherical harmonics,
 implemented in SCALE3 ABSPACK scaling algorithm.
;
_exptl_crystal_colour 'clear light colourless'
_exptl_crystal_colour_lustre clear
_exptl_crystal_colour_modifier light
_exptl_crystal_colour_primary colourless
_exptl_crystal_density_diffrn 1.314
_exptl_crystal_density_method 'not measured'
_exptl_crystal_description block
_exptl_crystal_F_000 1696
_exptl_crystal_size_max 0.23
_exptl_crystal_size_mid 0.17
_exptl_crystal_size_min 0.14
_refine_diff_density_max 0.465
_refine_diff_density_min -0.324
_refine_diff_density_rms 0.051
_refine_ls_extinction_method none
_refine_ls_goodness_of_fit_ref 1.044
_refine_ls_hydrogen_treatment constr
_refine_ls_matrix_type full
_refine_ls_number_parameters 256
_refine_ls_number_reflns 3981
_refine_ls_number_restraints 0
_refine_ls_restrained_S_all 1.044
_refine_ls_R_factor_all 0.1231
_refine_ls_R_factor_gt 0.0633
_refine_ls_shift/su_max 0.000
_refine_ls_shift/su_mean 0.000
_refine_ls_structure_factor_coef Fsqd
_refine_ls_weighting_details 'calc w=1/[\s^2^(Fo^2^)+(0.0557P)^2^+1.7162P] where P=(Fo^2^+2Fc^2^)/3'
_refine_ls_weighting_scheme calc
_refine_ls_wR_factor_gt 0.1358
_refine_ls_wR_factor_ref 0.1752
_reflns_number_gt 2190
_reflns_number_total 3981
_reflns_threshold_expression >2sigma(I)
_cod_data_source_file ol7b01860_si_002.cif
_cod_data_source_block qijing_0718
_cod_original_cell_volume 4058.6(3)
_cod_database_code 1546528
_reflns_odcompleteness_completeness 99.57
_reflns_odcompleteness_iscentric 1
_reflns_odcompleteness_theta 26.32
_olex2_refinement_description
;
1. Fixed Uiso
 At 1.2 times of:
  All C(H) groups, All C(H,H) groups
 At 1.5 times of:
  All C(H,H,H) groups
2.a Ternary CH refined with riding coordinates:
 C7(H7)
2.b Secondary CH2 refined with riding coordinates:
 C8(H8A,H8B), C13(H13A,H13B)
2.c Aromatic/amide H refined with riding coordinates:
 C1(H1), C2(H2), C3(H3), C4(H4), C5(H5), C16(H16), C17(H17), C19(H19), C20(H20)
2.d Idealised Me refined as rotating group:
 C11(H11A,H11B,H11C), C14(H14A,H14B,H14C), C21(H21A,H21B,H21C)
;
_olex2_date_sample_data_collection 2016-07-18
_olex2_submission_special_instructions 'No special instructions were received'

loop_
_space_group_symop_id
_space_group_symop_operation_xyz
1 'x, y, z'
2 '-x+1/2, -y, z+1/2'
3 'x+1/2, -y+1/2, -z'
4 '-x, y+1/2, -z+1/2'
5 '-x, -y, -z'
6 'x-1/2, y, -z-1/2'
7 '-x-1/2, y-1/2, z'
8 'x, -y-1/2, z-1/2'

loop_
_atom_site_label
_atom_site_type_symbol
_atom_site_fract_x
_atom_site_fract_y
_atom_site_fract_z
_atom_site_U_iso_or_equiv
_atom_site_adp_type
_atom_site_occupancy
_atom_site_calc_flag
_atom_site_refinement_flags_posn
S1 S 0.13017(5) 0.33430(10) 0.46762(4) 0.0509(3) Uani 1 d .
O1 O -0.00227(12) 0.2404(3) 0.42724(10) 0.0565(7) Uani 1 d .
O2 O 0.15794(13) 0.1928(3) 0.64434(11) 0.0689(8) Uani 1 d .
O3 O 0.14016(12) 0.0340(3) 0.56751(10) 0.0564(7) Uani 1 d .
O4 O 0.18314(12) 0.3389(3) 0.50950(11) 0.0686(8) Uani 1 d .
O5 O 0.10477(14) 0.4701(3) 0.44361(12) 0.0705(8) Uani 1 d .
N1 N 0.07123(13) 0.2481(3) 0.50647(11) 0.0415(7) Uani 1 d .
C1 C -0.0698(2) 0.2639(5) 0.66255(17) 0.0686(12) Uani 1 d .
H1 H -0.0892 0.3191 0.6316 0.082 Uiso 1 calc R
C2 C -0.0907(3) 0.2797(6) 0.7229(2) 0.0879(15) Uani 1 d .
H2 H -0.1237 0.3466 0.7319 0.106 Uiso 1 calc R
C3 C -0.0632(3) 0.1980(6) 0.7689(2) 0.0891(17) Uani 1 d .
H3 H -0.0773 0.2093 0.8089 0.107 Uiso 1 calc R
C4 C -0.0149(3) 0.1003(6) 0.75537(19) 0.0871(16) Uani 1 d .
H4 H 0.0042 0.0443 0.7862 0.104 Uiso 1 calc R
C5 C 0.0056(2) 0.0847(5) 0.69614(17) 0.0688(12) Uani 1 d .
H5 H 0.0383 0.0164 0.6875 0.083 Uiso 1 calc R
C6 C -0.02047(18) 0.1665(4) 0.64909(15) 0.0488(9) Uani 1 d .
C7 C 0.00745(16) 0.1499(4) 0.58562(13) 0.0421(8) Uani 1 d .
H7 H 0.0196 0.0451 0.5809 0.051 Uiso 1 calc R
C8 C -0.03577(17) 0.1885(4) 0.53176(13) 0.0475(9) Uani 1 d .
H8A H -0.0628 0.1043 0.5207 0.057 Uiso 1 calc R
H8B H -0.0636 0.2723 0.5415 0.057 Uiso 1 calc R
C9 C 0.00932(17) 0.2272(4) 0.48093(15) 0.0451(8) Uani 1 d .
C10 C 0.07056(16) 0.2436(4) 0.57441(13) 0.0405(8) Uani 1 d .
C11 C 0.06755(19) 0.3998(4) 0.60185(15) 0.0535(10) Uani 1 d .
H11A H 0.1054 0.4549 0.5900 0.080 Uiso 1 calc GR
H11B H 0.0659 0.3928 0.6455 0.080 Uiso 1 calc GR
H11C H 0.0294 0.4500 0.5873 0.080 Uiso 1 calc GR
C12 C 0.12914(17) 0.1579(4) 0.59924(15) 0.0457(9) Uani 1 d .
C13 C 0.1894(2) -0.0666(5) 0.5923(2) 0.0846(14) Uani 1 d .
H13A H 0.2320 -0.0356 0.5785 0.102 Uiso 1 calc R
H13B H 0.1888 -0.0617 0.6365 0.102 Uiso 1 calc R
C14 C 0.1773(2) -0.2167(6) 0.5730(3) 0.120(2) Uani 1 d .
H14A H 0.1851 -0.2249 0.5299 0.180 Uiso 1 calc GR
H14B H 0.1330 -0.2423 0.5815 0.180 Uiso 1 calc GR
H14C H 0.2056 -0.2832 0.5946 0.180 Uiso 1 calc GR
C15 C 0.15090(17) 0.2191(4) 0.40654(14) 0.0489(9) Uani 1 d .
C16 C 0.1260(2) 0.2470(5) 0.34912(16) 0.0681(12) Uani 1 d .
H16 H 0.0940 0.3188 0.3439 0.082 Uiso 1 calc R
C17 C 0.1488(2) 0.1683(6) 0.29974(17) 0.0767(13) Uani 1 d .
H17 H 0.1315 0.1869 0.2613 0.092 Uiso 1 calc R
C18 C 0.1963(2) 0.0630(6) 0.30602(18) 0.0726(13) Uani 1 d .
C19 C 0.2187(2) 0.0340(6) 0.3634(2) 0.0902(16) Uani 1 d .
H19 H 0.2497 -0.0401 0.3686 0.108 Uiso 1 calc R
C20 C 0.1968(2) 0.1105(5) 0.41405(17) 0.0747(13) Uani 1 d .
H20 H 0.2131 0.0887 0.4526 0.090 Uiso 1 calc R
C21 C 0.2233(3) -0.0176(7) 0.2506(2) 0.109(2) Uani 1 d .
H21A H 0.1932 -0.0097 0.2174 0.164 Uiso 1 calc GR
H21B H 0.2300 -0.1206 0.2604 0.164 Uiso 1 calc GR
H21C H 0.2639 0.0266 0.2390 0.164 Uiso 1 calc GR

loop_
_atom_site_aniso_label
_atom_site_aniso_U_11
_atom_site_aniso_U_22
_atom_site_aniso_U_33
_atom_site_aniso_U_23
_atom_site_aniso_U_13
_atom_site_aniso_U_12
S1 0.0517(6) 0.0495(6) 0.0515(5) 0.0021(4) 0.0022(5) -0.0046(5)
O1 0.0555(16) 0.0713(18) 0.0428(13) 0.0013(12) -0.0093(12) 0.0035(15)
O2 0.0676(18) 0.081(2) 0.0576(15) -0.0116(14) -0.0228(14) 0.0066(17)
O3 0.0521(15) 0.0553(15) 0.0618(15) -0.0102(12) -0.0133(13) 0.0179(14)
O4 0.0515(16) 0.094(2) 0.0602(15) -0.0080(14) -0.0058(14) -0.0168(17)
O5 0.089(2) 0.0412(14) 0.0816(17) 0.0137(13) 0.0127(16) 0.0041(16)
N1 0.0424(16) 0.0429(16) 0.0392(14) 0.0019(12) -0.0022(13) 0.0019(14)
C1 0.080(3) 0.070(3) 0.056(2) 0.008(2) 0.015(2) 0.009(3)
C2 0.100(4) 0.089(4) 0.074(3) -0.004(3) 0.033(3) 0.004(3)
C3 0.116(5) 0.100(4) 0.051(3) 0.000(3) 0.022(3) -0.035(4)
C4 0.091(4) 0.116(4) 0.054(3) 0.023(3) 0.001(3) -0.016(4)
C5 0.065(3) 0.080(3) 0.061(2) 0.020(2) 0.000(2) -0.008(2)
C6 0.054(2) 0.044(2) 0.0481(19) 0.0064(16) 0.0014(18) -0.004(2)
C7 0.048(2) 0.0333(17) 0.0456(18) -0.0014(14) -0.0018(16) 0.0054(17)
C8 0.044(2) 0.049(2) 0.0493(19) -0.0060(16) -0.0035(17) 0.0005(19)
C9 0.047(2) 0.0391(19) 0.050(2) -0.0061(16) -0.0051(17) 0.0064(18)
C10 0.046(2) 0.0375(18) 0.0384(16) -0.0036(14) -0.0019(15) 0.0016(17)
C11 0.065(3) 0.042(2) 0.054(2) -0.0088(17) 0.0057(19) -0.006(2)
C12 0.043(2) 0.051(2) 0.0424(18) -0.0032(17) -0.0020(17) -0.0034(19)
C13 0.060(3) 0.083(3) 0.110(3) -0.018(3) -0.029(3) 0.033(3)
C14 0.062(3) 0.078(4) 0.219(6) 0.027(4) -0.009(4) 0.014(3)
C15 0.046(2) 0.056(2) 0.0450(19) 0.0049(17) 0.0057(17) 0.003(2)
C16 0.065(3) 0.088(3) 0.052(2) 0.006(2) -0.005(2) 0.015(3)
C17 0.077(3) 0.110(4) 0.043(2) -0.001(2) 0.000(2) -0.005(3)
C18 0.065(3) 0.095(3) 0.057(2) -0.010(2) 0.018(2) 0.000(3)
C19 0.096(4) 0.101(4) 0.073(3) -0.001(3) 0.015(3) 0.044(3)
C20 0.084(3) 0.090(3) 0.051(2) 0.007(2) 0.000(2) 0.028(3)
C21 0.101(4) 0.146(5) 0.081(3) -0.038(3) 0.041(3) -0.007(4)

loop_
_atom_type_symbol
_atom_type_description
_atom_type_scat_dispersion_real
_atom_type_scat_dispersion_imag
_atom_type_scat_source
C C 0.0033 0.0016 'International Tables Vol C Tables 4.2.6.8 and 6.1.1.4'
H H 0.0000 0.0000 'International Tables Vol C Tables 4.2.6.8 and 6.1.1.4'
N N 0.0061 0.0033 'International Tables Vol C Tables 4.2.6.8 and 6.1.1.4'
O O 0.0106 0.0060 'International Tables Vol C Tables 4.2.6.8 and 6.1.1.4'
S S 0.1246 0.1234 'International Tables Vol C Tables 4.2.6.8 and 6.1.1.4'

loop_
_geom_angle_atom_site_label_1
_geom_angle_atom_site_label_2
_geom_angle_atom_site_label_3
_geom_angle
O4 S1 O5 119.51(18)
O4 S1 N1 103.97(14)
O4 S1 C15 108.86(17)
O5 S1 N1 108.48(15)
O5 S1 C15 108.30(16)
N1 S1 C15 107.05(15)
C12 O3 C13 116.1(3)
C9 N1 S1 121.2(2)
C9 N1 C10 112.7(3)
C10 N1 S1 121.9(2)
C2 C1 H1 120.1
C6 C1 H1 120.1
C6 C1 C2 119.7(4)
C1 C2 H2 119.6
C3 C2 C1 120.9(5)
C3 C2 H2 119.6
C2 C3 H3 120.3
C4 C3 C2 119.3(4)
C4 C3 H3 120.3
C3 C4 H4 120.1
C3 C4 C5 119.8(5)
C5 C4 H4 120.1
C4 C5 H5 118.9
C4 C5 C6 122.3(5)
C6 C5 H5 118.9
C1 C6 C5 118.0(3)
C1 C6 C7 122.8(3)
C5 C6 C7 119.2(4)
C6 C7 H7 106.7
C6 C7 C8 118.0(3)
C6 C7 C10 114.0(3)
C8 C7 H7 106.7
C8 C7 C10 104.0(2)
C10 C7 H7 106.7
C7 C8 H8A 110.6
C7 C8 H8B 110.6
H8A C8 H8B 108.8
C9 C8 C7 105.6(3)
C9 C8 H8A 110.6
C9 C8 H8B 110.6
O1 C9 N1 123.7(3)
O1 C9 C8 128.9(3)
N1 C9 C8 107.4(3)
N1 C10 C7 100.3(2)
N1 C10 C11 111.6(3)
N1 C10 C12 111.2(3)
C11 C10 C7 113.4(3)
C11 C10 C12 110.7(3)
C12 C10 C7 109.2(3)
C10 C11 H11A 109.5
C10 C11 H11B 109.5
C10 C11 H11C 109.5
H11A C11 H11B 109.5
H11A C11 H11C 109.5
H11B C11 H11C 109.5
O2 C12 O3 124.5(3)
O2 C12 C10 123.6(3)
O3 C12 C10 111.6(3)
O3 C13 H13A 109.6
O3 C13 H13B 109.6
H13A C13 H13B 108.1
C14 C13 O3 110.5(4)
C14 C13 H13A 109.6
C14 C13 H13B 109.6
C13 C14 H14A 109.5
C13 C14 H14B 109.5
C13 C14 H14C 109.5
H14A C14 H14B 109.5
H14A C14 H14C 109.5
H14B C14 H14C 109.5
C16 C15 S1 120.0(3)
C20 C15 S1 120.0(3)
C20 C15 C16 119.7(4)
C15 C16 H16 120.1
C17 C16 C15 119.8(4)
C17 C16 H16 120.1
C16 C17 H17 119.3
C18 C17 C16 121.3(4)
C18 C17 H17 119.3
C17 C18 C21 120.8(4)
C19 C18 C17 117.8(4)
C19 C18 C21 121.4(5)
C18 C19 H19 118.8
C18 C19 C20 122.4(4)
C20 C19 H19 118.8
C15 C20 C19 118.9(4)
C15 C20 H20 120.5
C19 C20 H20 120.5
C18 C21 H21A 109.5
C18 C21 H21B 109.5
C18 C21 H21C 109.5
H21A C21 H21B 109.5
H21A C21 H21C 109.5
H21B C21 H21C 109.5

loop_
_geom_bond_atom_site_label_1
_geom_bond_atom_site_label_2
_geom_bond_distance
S1 O4 1.427(2)
S1 O5 1.428(3)
S1 N1 1.674(3)
S1 C15 1.745(3)
O1 C9 1.207(4)
O2 C12 1.195(4)
O3 C12 1.332(4)
O3 C13 1.464(4)
N1 C9 1.406(4)
N1 C10 1.490(4)
C1 H1 0.9300
C1 C2 1.399(5)
C1 C6 1.373(5)
C2 H2 0.9300
C2 C3 1.369(7)
C3 H3 0.9300
C3 C4 1.360(7)
C4 H4 0.9300
C4 C5 1.372(5)
C5 H5 0.9300
C5 C6 1.376(5)
C6 C7 1.513(4)
C7 H7 0.9800
C7 C8 1.519(4)
C7 C10 1.569(4)
C8 H8A 0.9700
C8 H8B 0.9700
C8 C9 1.492(4)
C10 C11 1.529(4)
C10 C12 1.532(5)
C11 H11A 0.9600
C11 H11B 0.9600
C11 H11C 0.9600
C13 H13A 0.9700
C13 H13B 0.9700
C13 C14 1.436(6)
C14 H14A 0.9600
C14 H14B 0.9600
C14 H14C 0.9600
C15 C16 1.382(5)
C15 C20 1.369(5)
C16 H16 0.9300
C16 C17 1.375(5)
C17 H17 0.9300
C17 C18 1.369(6)
C18 C19 1.365(6)
C18 C21 1.520(6)
C19 H19 0.9300
C19 C20 1.381(5)
C20 H20 0.9300
C21 H21A 0.9600
C21 H21B 0.9600
C21 H21C 0.9600

loop_
_geom_torsion_atom_site_label_1
_geom_torsion_atom_site_label_2
_geom_torsion_atom_site_label_3
_geom_torsion_atom_site_label_4
_geom_torsion
S1 N1 C9 O1 15.6(5)
S1 N1 C9 C8 -164.1(2)
S1 N1 C10 C7 -179.2(2)
S1 N1 C10 C11 60.4(4)
S1 N1 C10 C12 -63.8(3)
S1 C15 C16 C17 171.7(3)
S1 C15 C20 C19 -171.5(4)
O4 S1 N1 C9 177.5(3)
O4 S1 N1 C10 22.3(3)
O4 S1 C15 C16 -149.0(3)
O4 S1 C15 C20 24.3(4)
O5 S1 N1 C9 49.3(3)
O5 S1 N1 C10 -105.9(3)
O5 S1 C15 C16 -17.6(4)
O5 S1 C15 C20 155.7(3)
N1 S1 C15 C16 99.1(3)
N1 S1 C15 C20 -87.5(3)
N1 C10 C12 O2 142.4(3)
N1 C10 C12 O3 -43.0(4)
C1 C2 C3 C4 0.0(7)
C1 C6 C7 C8 -26.1(5)
C1 C6 C7 C10 96.4(4)
C2 C1 C6 C5 1.5(6)
C2 C1 C6 C7 -176.3(4)
C2 C3 C4 C5 0.0(7)
C3 C4 C5 C6 0.9(7)
C4 C5 C6 C1 -1.6(6)
C4 C5 C6 C7 176.3(4)
C5 C6 C7 C8 156.1(3)
C5 C6 C7 C10 -81.4(4)
C6 C1 C2 C3 -0.8(7)
C6 C7 C8 C9 155.6(3)
C6 C7 C10 N1 -160.5(3)
C6 C7 C10 C11 -41.4(4)
C6 C7 C10 C12 82.6(3)
C7 C8 C9 O1 166.2(3)
C7 C8 C9 N1 -14.1(4)
C7 C10 C12 O2 -107.8(4)
C7 C10 C12 O3 66.8(3)
C8 C7 C10 N1 -30.7(3)
C8 C7 C10 C11 88.5(3)
C8 C7 C10 C12 -147.6(3)
C9 N1 C10 C7 23.7(3)
C9 N1 C10 C11 -96.7(3)
C9 N1 C10 C12 139.1(3)
C10 N1 C9 O1 172.8(3)
C10 N1 C9 C8 -6.9(4)
C10 C7 C8 C9 28.2(3)
C11 C10 C12 O2 17.7(5)
C11 C10 C12 O3 -167.7(3)
C12 O3 C13 C14 153.9(4)
C13 O3 C12 O2 2.6(5)
C13 O3 C12 C10 -172.0(3)
C15 S1 N1 C9 -67.4(3)
C15 S1 N1 C10 137.4(2)
C15 C16 C17 C18 -0.7(7)
C16 C15 C20 C19 1.8(7)
C16 C17 C18 C19 2.8(7)
C16 C17 C18 C21 -176.9(4)
C17 C18 C19 C20 -2.6(8)
C18 C19 C20 C15 0.3(8)
C20 C15 C16 C17 -1.6(6)
C21 C18 C19 C20 177.1(5)
